data_4086882
loop_
_publ_author_name
'Quir\'os, M. Teresa'
'Mu\~noz, Mar\'ia Paz'
'Christensen, Jeppe'
'Coles, Simon J.'

_publ_section_title
;
 Twists and Turns of Platinum-Allene Complexes: NMR Techniques for the
 Study of the Dynamic Behavior in Solution
;
_journal_issue 2
_journal_name_full Organometallics
_journal_page_first 318
_journal_paper_doi 10.1021/acs.organomet.6b00778
_journal_volume 36
_journal_year 2017
_chemical_formula_moiety 'C10 H13 Cl2 N Pt'
_chemical_formula_sum 'C10 H13 Cl2 N Pt'
_chemical_formula_weight 413.20
_space_group_crystal_system monoclinic
_space_group_IT_number 14
_space_group_name_Hall '-P 2ybc'
_space_group_name_H-M_alt 'P 1 21/c 1'
_symmetry_space_group_name_Hall '-P 2ybc'
_symmetry_space_group_name_H-M 'P 1 21/c 1'
_atom_sites_solution_hydrogens geom
_audit_creation_method SHELXL-2014/7
_cell_angle_alpha 90
_cell_angle_beta 95.759(3)
_cell_angle_gamma 90
_cell_formula_units_Z 4
_cell_length_a 11.9431(3)
_cell_length_b 7.5386(2)
_cell_length_c 13.3145(4)
_cell_measurement_reflns_used 4908
_cell_measurement_temperature 100(2)
_cell_measurement_theta_max 29.8580
_cell_measurement_theta_min 5.3930
_cell_volume 1192.71(6)
_computing_cell_refinement
;
CrysAlisPro, Agilent Technologies,
Version 1.171.37.35 (release 13-08-2014 CrysAlis171 .NET)
(compiled Aug 13 2014,18:06:01)
;
_computing_data_collection
;
Rigaku CrystalClear-SM Expert 3.1 b27
;
_computing_data_reduction
;
CrysAlisPro, Agilent Technologies,
Version 1.171.37.35 (release 13-08-2014 CrysAlis171 .NET)
(compiled Aug 13 2014,18:06:01)
;
_computing_structure_refinement 'SHELXL-2014/7 (Sheldrick, 2014)'
_computing_structure_solution SHELXTL
_diffrn_ambient_temperature 100(2)
_diffrn_detector 'CCD area detector'
_diffrn_detector_area_resol_mean 14.286
_diffrn_detector_type 'Rigaku HG Saturn724+ (2x2 bin mode)'
_diffrn_measured_fraction_theta_full 0.995
_diffrn_measured_fraction_theta_max 0.995
_diffrn_measurement_device 'four-circle \k diffractometer'
_diffrn_measurement_device_type 'Rigaku AFC12'
_diffrn_measurement_method 'profile data from \w scans'
_diffrn_measurement_specimen_support 'MiTeGen MicroMesh'
_diffrn_radiation_collimation '0.07 mm Confocal mirrors, HF Varimax'
_diffrn_radiation_monochromator 'Confocal mirrors, HF Varimax'
_diffrn_radiation_probe x-ray
_diffrn_radiation_type MoK\a
_diffrn_radiation_wavelength 0.71073
_diffrn_radiation_xray_symbol K-L~3~
_diffrn_reflns_av_R_equivalents 0.0363
_diffrn_reflns_av_unetI/netI 0.0259
_diffrn_reflns_Laue_measured_fraction_full 0.995
_diffrn_reflns_Laue_measured_fraction_max 0.995
_diffrn_reflns_limit_h_max 13
_diffrn_reflns_limit_h_min -14
_diffrn_reflns_limit_k_max 8
_diffrn_reflns_limit_k_min -9
_diffrn_reflns_limit_l_max 14
_diffrn_reflns_limit_l_min -16
_diffrn_reflns_number 6692
_diffrn_reflns_point_group_measured_fraction_full 0.995
_diffrn_reflns_point_group_measured_fraction_max 0.995
_diffrn_reflns_theta_full 25.242
_diffrn_reflns_theta_max 26.366
_diffrn_reflns_theta_min 3.109
_diffrn_source 'rotating anode'
_diffrn_source_current 55.0
_diffrn_source_power 2.475
_diffrn_source_target Mo
_diffrn_source_type 'FR-E+ SuperBright rotating anode'
_diffrn_source_voltage 45.0
_exptl_absorpt_coefficient_mu 12.174
_exptl_absorpt_correction_T_max 1.00000
_exptl_absorpt_correction_T_min 0.47845
_exptl_absorpt_correction_type multi-scan
_exptl_absorpt_process_details
;
CrysAlisPro, Agilent Technologies,
Version 1.171.37.35 (release 13-08-2014 CrysAlis171 .NET)
(compiled Aug 13 2014,18:06:01)
Empirical absorption correction using spherical harmonics,
 implemented in SCALE3 ABSPACK scaling algorithm.
;
_exptl_crystal_colour yellow
_exptl_crystal_density_diffrn 2.301
_exptl_crystal_description plate
_exptl_crystal_F_000 768
_exptl_crystal_size_max 0.1
_exptl_crystal_size_mid 0.09
_exptl_crystal_size_min 0.04
_refine_diff_density_max 2.240
_refine_diff_density_min -1.216
_refine_diff_density_rms 0.251
_refine_ls_extinction_method none
_refine_ls_goodness_of_fit_ref 1.090
_refine_ls_hydrogen_treatment constr
_refine_ls_matrix_type full
_refine_ls_number_parameters 129
_refine_ls_number_reflns 2425
_refine_ls_number_restraints 0
_refine_ls_restrained_S_all 1.090
_refine_ls_R_factor_all 0.0375
_refine_ls_R_factor_gt 0.0361
_refine_ls_shift/su_max 0.001
_refine_ls_shift/su_mean 0.000
_refine_ls_structure_factor_coef Fsqd
_refine_ls_weighting_details 'w=1/[\s^2^(Fo^2^)+(0.0739P)^2^+0.3491P] where P=(Fo^2^+2Fc^2^)/3'
_refine_ls_weighting_scheme calc
_refine_ls_wR_factor_gt 0.0953
_refine_ls_wR_factor_ref 0.0962
_reflns_Friedel_coverage 0.000
_reflns_number_gt 2301
_reflns_number_total 2425
_reflns_threshold_expression 'I > 2\s(I)'
_cod_data_source_file om6b00778_si_002.cif
_cod_data_source_block 2015NCS0287
_cod_depositor_comments 'Adding full bibliography for 4086882--4086883.cif.'
_cod_database_code 4086882
_shelx_space_group_comment
;
The symmetry employed for this shelxl refinement is uniquely defined
by the following loop, which should always be used as a source of
symmetry information in preference to the above space-group names.
They are only intended as comments.
;

loop_
_space_group_symop_operation_xyz
'x, y, z'
'-x, y+1/2, -z+1/2'
'-x, -y, -z'
'x, -y-1/2, z-1/2'

loop_
_atom_site_label
_atom_site_type_symbol
_atom_site_fract_x
_atom_site_fract_y
_atom_site_fract_z
_atom_site_U_iso_or_equiv
_atom_site_adp_type
_atom_site_occupancy
_atom_site_site_symmetry_order
_atom_site_calc_flag
_atom_site_refinement_flags_posn
_atom_site_refinement_flags_adp
Pt1 Pt 0.27174(2) 0.65501(2) 0.43098(2) 0.02953(13) Uani 1 1 d . .
Cl2 Cl 0.32638(10) 0.92717(16) 0.49549(10) 0.0355(3) Uani 1 1 d . .
Cl1 Cl 0.21869(11) 0.38087(17) 0.36886(10) 0.0366(3) Uani 1 1 d . .
N1 N 0.4219(4) 0.6352(5) 0.3647(4) 0.0303(10) Uani 1 1 d . .
C7 C 0.1032(4) 0.7296(7) 0.4415(4) 0.0333(10) Uani 1 1 d . .
C8 C 0.0391(5) 0.8244(7) 0.3788(5) 0.0338(12) Uani 1 1 d . .
C6 C 0.1406(5) 0.6388(7) 0.5287(5) 0.0350(13) Uani 1 1 d . .
H6A H 0.1082 0.5224 0.5373 0.042 Uiso 1 1 calc R U
H6B H 0.1507 0.7077 0.5905 0.042 Uiso 1 1 calc R U
C9 C -0.0792(5) 0.8701(8) 0.4012(5) 0.0384(13) Uani 1 1 d . .
H9A H -0.0890 0.9965 0.3991 0.058 Uiso 1 1 calc R U
H9B H -0.0913 0.8270 0.4671 0.058 Uiso 1 1 calc R U
H9C H -0.1323 0.8157 0.3517 0.058 Uiso 1 1 calc R U
C1 C 0.5205(5) 0.6716(6) 0.4185(5) 0.0341(11) Uani 1 1 d . .
H1 H 0.5207 0.7072 0.4854 0.041 Uiso 1 1 calc R U
C2 C 0.6219(5) 0.6576(6) 0.3769(5) 0.0352(12) Uani 1 1 d . .
H2 H 0.6895 0.6812 0.4155 0.042 Uiso 1 1 calc R U
C4 C 0.5189(5) 0.5725(7) 0.2212(5) 0.0373(11) Uani 1 1 d . .
H4 H 0.5166 0.5400 0.1536 0.045 Uiso 1 1 calc R U
C5 C 0.4218(4) 0.5867(7) 0.2679(4) 0.0341(11) Uani 1 1 d . .
H5 H 0.3534 0.5616 0.2309 0.041 Uiso 1 1 calc R U
C10 C 0.0753(5) 0.8997(9) 0.2831(5) 0.0403(12) Uani 1 1 d . .
H10A H 0.0213 0.8686 0.2276 0.061 Uiso 1 1 calc R U
H10B H 0.1476 0.8524 0.2718 0.061 Uiso 1 1 calc R U
H10C H 0.0802 1.0265 0.2886 0.061 Uiso 1 1 calc R U
C3 C 0.6207(4) 0.6081(7) 0.2775(4) 0.0369(11) Uani 1 1 d . .
H3 H 0.6878 0.5986 0.2480 0.044 Uiso 1 1 calc R U

loop_
_atom_site_aniso_label
_atom_site_aniso_U_11
_atom_site_aniso_U_22
_atom_site_aniso_U_33
_atom_site_aniso_U_23
_atom_site_aniso_U_13
_atom_site_aniso_U_12
Pt1 0.02934(17) 0.03065(18) 0.02868(18) -0.00101(6) 0.00337(10) 0.00078(5)
Cl2 0.0366(6) 0.0337(6) 0.0365(6) -0.0048(5) 0.0049(5) -0.0014(4)
Cl1 0.0377(6) 0.0345(5) 0.0381(7) -0.0054(5) 0.0060(5) -0.0032(5)
N1 0.028(2) 0.028(2) 0.036(3) 0.0000(16) 0.0070(19) 0.0010(14)
C7 0.032(2) 0.035(3) 0.034(3) -0.006(2) 0.0074(19) -0.001(2)
C8 0.031(3) 0.036(3) 0.035(3) -0.004(2) 0.004(2) 0.0011(19)
C6 0.032(3) 0.042(3) 0.034(3) -0.001(2) 0.018(2) 0.0015(19)
C9 0.033(3) 0.044(3) 0.039(3) 0.000(2) 0.007(2) 0.005(2)
C1 0.037(3) 0.031(2) 0.034(3) 0.0023(19) -0.001(2) 0.0040(18)
C2 0.028(3) 0.035(3) 0.042(3) 0.0048(19) 0.000(2) 0.0023(16)
C4 0.043(3) 0.031(2) 0.039(3) -0.005(2) 0.009(2) 0.002(2)
C5 0.037(3) 0.035(3) 0.030(3) -0.001(2) 0.003(2) 0.000(2)
C10 0.036(3) 0.051(3) 0.036(3) 0.003(3) 0.009(2) 0.005(3)
C3 0.035(3) 0.033(2) 0.044(3) -0.001(2) 0.012(2) 0.002(2)

loop_
_atom_type_symbol
_atom_type_description
_atom_type_scat_dispersion_real
_atom_type_scat_dispersion_imag
_atom_type_scat_source
C C 0.0033 0.0016 'International Tables Vol C Tables 4.2.6.8 and 6.1.1.4'
H H 0.0000 0.0000 'International Tables Vol C Tables 4.2.6.8 and 6.1.1.4'
N N 0.0061 0.0033 'International Tables Vol C Tables 4.2.6.8 and 6.1.1.4'
Cl Cl 0.1484 0.1585 'International Tables Vol C Tables 4.2.6.8 and 6.1.1.4'
Pt Pt -1.7033 8.3905 'International Tables Vol C Tables 4.2.6.8 and 6.1.1.4'

loop_
_geom_angle_atom_site_label_1
_geom_angle_atom_site_label_2
_geom_angle_atom_site_label_3
_geom_angle
N1 Pt1 C7 156.4(2)
N1 Pt1 C6 165.6(2)
C7 Pt1 C6 38.0(2)
N1 Pt1 Cl1 90.06(12)
C7 Pt1 Cl1 91.91(14)
C6 Pt1 Cl1 88.57(15)
N1 Pt1 Cl2 89.89(12)
C7 Pt1 Cl2 88.52(14)
C6 Pt1 Cl2 91.24(15)
Cl1 Pt1 Cl2 179.04(5)
C5 N1 C1 119.0(5)
C5 N1 Pt1 120.7(4)
C1 N1 Pt1 120.4(4)
C8 C7 C6 159.7(5)
C8 C7 Pt1 127.8(4)
C6 C7 Pt1 72.2(3)
C7 C8 C10 123.8(5)
C7 C8 C9 120.2(5)
C10 C8 C9 115.9(5)
C7 C6 Pt1 69.8(3)
C7 C6 H6A 116.7
Pt1 C6 H6A 116.7
C7 C6 H6B 116.7
Pt1 C6 H6B 116.7
H6A C6 H6B 113.7
C8 C9 H9A 109.5
C8 C9 H9B 109.5
H9A C9 H9B 109.5
C8 C9 H9C 109.5
H9A C9 H9C 109.5
H9B C9 H9C 109.5
N1 C1 C2 121.7(6)
N1 C1 H1 119.2
C2 C1 H1 119.2
C3 C2 C1 118.8(5)
C3 C2 H2 120.6
C1 C2 H2 120.6
C5 C4 C3 118.3(5)
C5 C4 H4 120.9
C3 C4 H4 120.9
N1 C5 C4 122.5(5)
N1 C5 H5 118.7
C4 C5 H5 118.7
C8 C10 H10A 109.5
C8 C10 H10B 109.5
H10A C10 H10B 109.5
C8 C10 H10C 109.5
H10A C10 H10C 109.5
H10B C10 H10C 109.5
C2 C3 C4 119.7(5)
C2 C3 H3 120.1
C4 C3 H3 120.1

loop_
_geom_bond_atom_site_label_1
_geom_bond_atom_site_label_2
_geom_bond_distance
Pt1 N1 2.082(5)
Pt1 C7 2.108(5)
Pt1 C6 2.138(6)
Pt1 Cl1 2.2916(13)
Pt1 Cl2 2.2935(12)
N1 C5 1.340(7)
N1 C1 1.344(8)
C7 C8 1.292(8)
C7 C6 1.382(8)
C8 C10 1.497(8)
C8 C9 1.512(8)
C6 H6A 0.9700
C6 H6B 0.9700
C9 H9A 0.9600
C9 H9B 0.9600
C9 H9C 0.9600
C1 C2 1.385(9)
C1 H1 0.9300
C2 C3 1.374(9)
C2 H2 0.9300
C4 C5 1.374(8)
C4 C3 1.389(8)
C4 H4 0.9300
C5 H5 0.9300
C10 H10A 0.9600
C10 H10B 0.9600
C10 H10C 0.9600
C3 H3 0.9300
